data_2219728
loop_
_publ_author_name
'D\"aschlein, Christian'
'Gessner, Viktoria H.'
'Strohmann, Carsten'

_publ_section_title
;
 (<i>S</i>)-1,2-Dimethyl-1,1,2-triphenyl-2-(4-piperidiniomethyl)disilane
 chloride
;
_journal_issue 10
_journal_name_full 'Acta Crystallographica Section E'
_journal_page_first o1950
_journal_paper_doi 10.1107/S1600536808028808
_journal_volume 64
_journal_year 2008
_chemical_formula_iupac 'C26 H34 N Si2 +, Cl-'
_chemical_formula_moiety 'C26 H34 N Si2 +, Cl-'
_chemical_formula_sum 'C26 H34 Cl N Si2'
_chemical_formula_weight 452.19
_chemical_name_systematic
;(<i>S</i>)-1,2-Dimethyl-1,1,2-triphenyl-2-(4-piperidiniomethyl)disilane
 chloride
;
_space_group_IT_number 19
_symmetry_cell_setting orthorhombic
_symmetry_space_group_name_Hall 'P 2ac 2ab'
_symmetry_space_group_name_H-M 'P 21 21 21'
_atom_sites_solution_hydrogens geom
_atom_sites_solution_primary direct
_atom_sites_solution_secondary difmap
_audit_creation_method SHELXL-97
_cell_angle_alpha 90.00
_cell_angle_beta 90.00
_cell_angle_gamma 90.00
_cell_formula_units_Z 4
_cell_length_a 10.120(2)
_cell_length_b 13.289(3)
_cell_length_c 18.598(4)
_cell_measurement_reflns_used 999
_cell_measurement_temperature 173(2)
_cell_measurement_theta_max 26.0
_cell_measurement_theta_min 1.88
_cell_volume 2501.1(9)
_computing_cell_refinement 'SAINT-Plus (Bruker, 1999)'
_computing_data_collection 'SMART (Bruker, 2001)'
_computing_data_reduction 'SAINT-Plus (Bruker, 1999)'
_computing_molecular_graphics 'Ortep-3 (Farrugia, 1997)'
_computing_publication_material 'SHELXL97 (Sheldrick, 2008)'
_computing_structure_refinement 'SHELXL97 (Sheldrick, 2008)'
_computing_structure_solution 'SHELXS97 (Sheldrick, 2008)'
_diffrn_ambient_temperature 173(2)
_diffrn_measured_fraction_theta_full 1.000
_diffrn_measured_fraction_theta_max 1.000
_diffrn_measurement_device_type 'Bruker SMART APEX CCD'
_diffrn_measurement_method \w-scans
_diffrn_radiation_monochromator graphite
_diffrn_radiation_source 'fine-focus sealed tube'
_diffrn_radiation_type MoK\a
_diffrn_radiation_wavelength 0.71073
_diffrn_reflns_av_R_equivalents 0.0769
_diffrn_reflns_av_sigmaI/netI 0.0383
_diffrn_reflns_limit_h_max 12
_diffrn_reflns_limit_h_min -12
_diffrn_reflns_limit_k_max 16
_diffrn_reflns_limit_k_min -16
_diffrn_reflns_limit_l_max 22
_diffrn_reflns_limit_l_min -22
_diffrn_reflns_number 45451
_diffrn_reflns_theta_full 26.00
_diffrn_reflns_theta_max 26.00
_diffrn_reflns_theta_min 1.88
_diffrn_standards_number 0
_exptl_absorpt_coefficient_mu 0.262
_exptl_absorpt_correction_T_max 0.9495
_exptl_absorpt_correction_T_min 0.9256
_exptl_absorpt_correction_type multi-scan
_exptl_absorpt_process_details '(SADABS; Bruker, 1999)'
_exptl_crystal_colour colourless
_exptl_crystal_density_diffrn 1.201
_exptl_crystal_density_method 'not measured'
_exptl_crystal_description block
_exptl_crystal_F_000 968
_exptl_crystal_size_max 0.30
_exptl_crystal_size_mid 0.30
_exptl_crystal_size_min 0.20
_refine_diff_density_max 0.407
_refine_diff_density_min -0.344
_refine_ls_abs_structure_details 'Flack (1983), 2128 Friedel pairs'
_refine_ls_abs_structure_Flack 0.08(10)
_refine_ls_extinction_method none
_refine_ls_goodness_of_fit_ref 1.051
_refine_ls_hydrogen_treatment mixed
_refine_ls_matrix_type full
_refine_ls_number_parameters 277
_refine_ls_number_reflns 4911
_refine_ls_number_restraints 0
_refine_ls_restrained_S_all 1.051
_refine_ls_R_factor_all 0.0566
_refine_ls_R_factor_gt 0.0551
_refine_ls_shift/su_max 0.000
_refine_ls_shift/su_mean 0.000
_refine_ls_structure_factor_coef Fsqd
_refine_ls_weighting_details 'w=1/[\s^2^(Fo^2^)+(0.0402P)^2^+1.4067P] where P=(Fo^2^+2Fc^2^)/3'
_refine_ls_weighting_scheme calc
_refine_ls_wR_factor_gt 0.1479
_refine_ls_wR_factor_ref 0.1491
_reflns_number_gt 4808
_reflns_number_total 4911
_reflns_threshold_expression I>2\s(I)
_cod_data_source_file wm2191.cif
_cod_data_source_block I
_cod_depositor_comments
;
The following automatic conversions were performed:
'_symmetry_cell_setting' value 'Orthorhombic' changed to 'orthorhombic'
according to '/home/saulius/struct/CIF-dictionaries/cif_core.dic'
dictionary named 'cif_core.dic' version 2.4.1 from 2010-06-29.

Automatic conversion script
Id: cif_fix_enum 1527 2010-12-29 10:47:43Z saulius 

The following automatic conversions were performed:

'_symmetry_cell_setting' value 'Orthorhombic' changed to
'orthorhombic' according to
/home/saulius/struct/CIF-dictionaries/cif_core.dic dictionary named
'cif_core.dic' version 2.4.1 from 2010-06-29.

Automatic conversion script
Id: cif_fix_values 1715 2011-07-08 13:25:40Z adriana 
;
_cod_original_cell_volume 2501.3(9)
_cod_database_code 2219728
_cod_database_fobs_code 2219728

loop_
_symmetry_equiv_pos_as_xyz
'x, y, z'
'-x+1/2, -y, z+1/2'
'-x, y+1/2, -z+1/2'
'x+1/2, -y+1/2, -z'

loop_
_atom_site_type_symbol
_atom_site_label
_atom_site_fract_x
_atom_site_fract_y
_atom_site_fract_z
_atom_site_U_iso_or_equiv
_atom_site_adp_type
_atom_site_calc_flag
_atom_site_refinement_flags
_atom_site_occupancy
Cl Cl -0.09614(10) 0.04149(6) 0.25243(5) 0.0361(2) Uani d . 1
Si Si1 0.28622(9) 0.21087(7) 0.20801(5) 0.0249(2) Uani d . 1
Si Si2 0.40619(9) 0.23973(7) 0.10071(5) 0.0276(2) Uani d . 1
N N1 0.0148(3) 0.2532(2) 0.25691(15) 0.0246(5) Uani d . 1
C C3 -0.2128(4) 0.2953(3) 0.2978(2) 0.0346(8) Uani d . 1
H H3B -0.2411 0.2241 0.2961 0.042 Uiso calc R 1
H H3A -0.2909 0.3378 0.2876 0.042 Uiso calc R 1
C C17 0.4393(5) 0.0299(3) -0.0646(2) 0.0433(10) Uani d . 1
H H17 0.5060 0.0075 -0.0968 0.052 Uiso calc R 1
C C8 0.3754(3) 0.2680(3) 0.28642(17) 0.0271(7) Uani d . 1
C C2 -0.1098(3) 0.3132(3) 0.24077(19) 0.0309(7) Uani d . 1
H H2A -0.0881 0.3858 0.2387 0.037 Uiso calc R 1
H H2B -0.1452 0.2930 0.1933 0.037 Uiso calc R 1
C C16 0.4683(4) 0.1011(3) -0.0121(2) 0.0374(9) Uani d . 1
H H16 0.5559 0.1262 -0.0082 0.045 Uiso calc R 1
C C6 0.0655(3) 0.2780(3) 0.32978(17) 0.0297(7) Uani d . 1
H H6A 0.0922 0.3496 0.3312 0.036 Uiso calc R 1
H H6B 0.1446 0.2366 0.3400 0.036 Uiso calc R 1
C C1 0.1159(3) 0.2715(2) 0.19928(16) 0.0273(7) Uani d . 1
H H1A 0.1290 0.3452 0.1956 0.033 Uiso calc R 1
H H1B 0.0773 0.2489 0.1531 0.033 Uiso calc R 1
C C11 0.4933(4) 0.3529(4) 0.4090(2) 0.0456(10) Uani d . 1
H H11 0.5315 0.3812 0.4510 0.055 Uiso calc R 1
C C18 0.3126(5) -0.0077(3) -0.0696(2) 0.0435(10) Uani d . 1
H H18 0.2926 -0.0565 -0.1054 0.052 Uiso calc R 1
C C19 0.2150(5) 0.0243(3) -0.0237(2) 0.0466(10) Uani d . 1
H H19 0.1282 -0.0025 -0.0273 0.056 Uiso calc R 1
C C10 0.4387(4) 0.4145(3) 0.3574(2) 0.0386(9) Uani d . 1
H H10 0.4416 0.4855 0.3630 0.046 Uiso calc R 1
C C21 0.3634(3) 0.3622(3) 0.05534(19) 0.0302(7) Uani d . 1
C C24 0.3080(4) 0.5453(3) -0.0126(2) 0.0411(9) Uani d . 1
H H24 0.2899 0.6077 -0.0355 0.049 Uiso calc R 1
C C26 0.3724(4) 0.3723(3) -0.0189(2) 0.0366(8) Uani d . 1
H H26 0.3978 0.3157 -0.0469 0.044 Uiso calc R 1
C C23 0.2970(4) 0.5373(3) 0.0615(2) 0.0420(9) Uani d . 1
H H23 0.2708 0.5938 0.0894 0.050 Uiso calc R 1
C C9 0.3793(4) 0.3723(3) 0.29742(19) 0.0314(7) Uani d . 1
H H9 0.3400 0.4154 0.2627 0.038 Uiso calc R 1
C C14 0.5853(4) 0.2419(3) 0.1259(2) 0.0397(8) Uani d . 1
H H14C 0.6392 0.2482 0.0823 0.060 Uiso calc R 1
H H14B 0.6081 0.1794 0.1509 0.060 Uiso calc R 1
H H14A 0.6024 0.2994 0.1576 0.060 Uiso calc R 1
C C7 0.2688(4) 0.0726(3) 0.2230(2) 0.0357(8) Uani d . 1
H H7B 0.3567 0.0420 0.2266 0.054 Uiso calc R 1
H H7C 0.2209 0.0426 0.1825 0.054 Uiso calc R 1
H H7A 0.2198 0.0607 0.2676 0.054 Uiso calc R 1
C C4 -0.1613(4) 0.3193(3) 0.3725(2) 0.0394(9) Uani d . 1
H H4A -0.1416 0.3920 0.3762 0.047 Uiso calc R 1
H H4B -0.2293 0.3024 0.4088 0.047 Uiso calc R 1
C C22 0.3244(4) 0.4466(3) 0.0945(2) 0.0363(8) Uani d . 1
H H22 0.3166 0.4415 0.1452 0.044 Uiso calc R 1
C C12 0.4926(4) 0.2503(4) 0.3995(2) 0.0435(9) Uani d . 1
H H12 0.5315 0.2080 0.4348 0.052 Uiso calc R 1
C C5 -0.0374(4) 0.2590(3) 0.38669(18) 0.0334(8) Uani d . 1
H H5A -0.0012 0.2774 0.4344 0.040 Uiso calc R 1
H H5B -0.0595 0.1864 0.3876 0.040 Uiso calc R 1
C C20 0.2446(4) 0.0968(3) 0.0282(2) 0.0368(9) Uani d . 1
H H20 0.1770 0.1196 0.0596 0.044 Uiso calc R 1
C C15 0.3720(4) 0.1364(3) 0.03482(18) 0.0314(8) Uani d . 1
C C13 0.4352(4) 0.2081(3) 0.33837(18) 0.0338(8) Uani d . 1
H H13 0.4369 0.1372 0.3321 0.041 Uiso calc R 1
C C25 0.3450(4) 0.4636(3) -0.0533(2) 0.0434(9) Uani d . 1
H H25 0.3518 0.4690 -0.1041 0.052 Uiso calc R 1
H H100 -0.007(5) 0.180(4) 0.254(3) 0.050(12) Uiso d . 1

loop_
_atom_site_aniso_label
_atom_site_aniso_U_11
_atom_site_aniso_U_22
_atom_site_aniso_U_33
_atom_site_aniso_U_12
_atom_site_aniso_U_13
_atom_site_aniso_U_23
Cl 0.0441(5) 0.0229(4) 0.0413(5) -0.0063(4) -0.0004(4) -0.0006(3)
Si1 0.0270(5) 0.0232(4) 0.0246(4) -0.0006(4) 0.0003(4) -0.0014(3)
Si2 0.0272(5) 0.0288(4) 0.0269(4) 0.0008(4) 0.0010(4) -0.0027(4)
N1 0.0219(13) 0.0218(13) 0.0300(13) -0.0003(11) -0.0012(11) -0.0007(11)
C3 0.0275(17) 0.0338(18) 0.0425(19) 0.0043(15) -0.0010(16) 0.0033(16)
C17 0.059(3) 0.040(2) 0.0312(18) 0.018(2) 0.0047(17) -0.0007(16)
C8 0.0232(16) 0.0319(18) 0.0263(14) -0.0005(13) 0.0004(13) -0.0045(13)
C2 0.0268(17) 0.0288(16) 0.0370(17) 0.0046(14) -0.0029(15) 0.0047(14)
C16 0.044(2) 0.0319(19) 0.036(2) 0.0022(16) 0.0021(17) 0.0010(15)
C6 0.0299(18) 0.0297(17) 0.0296(15) -0.0014(14) -0.0039(13) 0.0027(14)
C1 0.0310(17) 0.0254(16) 0.0254(15) -0.0010(13) 0.0006(13) 0.0002(12)
C11 0.035(2) 0.067(3) 0.034(2) 0.003(2) -0.0007(17) -0.0203(19)
C18 0.066(3) 0.037(2) 0.0277(17) 0.006(2) -0.0085(19) -0.0083(15)
C19 0.046(2) 0.048(2) 0.046(2) 0.000(2) -0.0119(19) -0.0086(18)
C10 0.030(2) 0.040(2) 0.046(2) -0.0015(16) 0.0077(16) -0.0142(17)
C21 0.0263(18) 0.0330(17) 0.0314(17) -0.0021(14) 0.0021(14) 0.0005(14)
C24 0.038(2) 0.035(2) 0.051(2) -0.0022(17) -0.0056(17) 0.0141(18)
C26 0.036(2) 0.039(2) 0.0353(19) -0.0011(16) -0.0011(16) -0.0027(16)
C23 0.044(2) 0.0252(17) 0.057(2) -0.0022(17) 0.0085(19) 0.0011(17)
C9 0.0306(19) 0.0304(17) 0.0333(17) -0.0031(14) -0.0030(15) 0.0015(15)
C14 0.0336(19) 0.047(2) 0.0386(19) 0.0019(18) -0.0008(16) -0.0016(17)
C7 0.046(2) 0.0242(16) 0.0369(18) -0.0006(16) 0.0047(16) 0.0003(14)
C4 0.035(2) 0.045(2) 0.0382(19) 0.0024(17) 0.0073(16) -0.0065(17)
C22 0.036(2) 0.0367(19) 0.0360(18) -0.0055(16) 0.0053(15) 0.0010(16)
C12 0.038(2) 0.061(3) 0.0323(18) 0.0150(19) -0.0073(16) 0.0049(19)
C5 0.0322(18) 0.0378(19) 0.0302(17) -0.0004(15) 0.0056(14) -0.0009(15)
C20 0.036(2) 0.039(2) 0.0353(19) 0.0032(16) 0.0016(16) -0.0080(15)
C15 0.037(2) 0.0297(17) 0.0281(17) 0.0024(15) -0.0028(14) 0.0009(13)
C13 0.034(2) 0.0348(18) 0.0325(17) 0.0053(16) -0.0001(14) 0.0002(15)
C25 0.049(2) 0.044(2) 0.0368(19) -0.0060(19) -0.0076(18) 0.0085(18)

loop_
_atom_type_symbol
_atom_type_description
_atom_type_scat_dispersion_real
_atom_type_scat_dispersion_imag
_atom_type_scat_source
C C 0.0033 0.0016 'International Tables Vol C Tables 4.2.6.8 and 6.1.1.4'
H H 0.0000 0.0000 'International Tables Vol C Tables 4.2.6.8 and 6.1.1.4'
N N 0.0061 0.0033 'International Tables Vol C Tables 4.2.6.8 and 6.1.1.4'
Si Si 0.0817 0.0704 'International Tables Vol C Tables 4.2.6.8 and 6.1.1.4'
Cl Cl 0.1484 0.1585 'International Tables Vol C Tables 4.2.6.8 and 6.1.1.4'

loop_
_geom_angle_atom_site_label_1
_geom_angle_atom_site_label_2
_geom_angle_atom_site_label_3
_geom_angle
_geom_angle_publ_flag
C7 Si1 C8 109.16(17) ?
C7 Si1 C1 110.05(17) ?
C8 Si1 C1 109.24(14) ?
C7 Si1 Si2 109.48(13) ?
C8 Si1 Si2 110.06(11) ?
C1 Si1 Si2 108.84(10) ?
C14 Si2 C15 110.72(17) ?
C14 Si2 C21 108.73(17) ?
C15 Si2 C21 107.34(15) ?
C14 Si2 Si1 106.77(13) ?
C15 Si2 Si1 109.76(12) ?
C21 Si2 Si1 113.55(12) ?
C6 N1 C1 112.3(2) ?
C6 N1 C2 110.5(3) ?
C1 N1 C2 109.8(2) ?
C6 N1 H100 110(3) ?
C1 N1 H100 105(3) ?
C2 N1 H100 109(3) ?
C2 C3 C4 112.0(3) ?
C2 C3 H3B 109.2 ?
C4 C3 H3B 109.2 ?
C2 C3 H3A 109.2 ?
C4 C3 H3A 109.2 ?
H3B C3 H3A 107.9 ?
C18 C17 C16 119.4(4) ?
C18 C17 H17 120.3 ?
C16 C17 H17 120.3 ?
C13 C8 C9 116.9(3) ?
C13 C8 Si1 121.2(3) ?
C9 C8 Si1 121.8(3) ?
C3 C2 N1 110.6(3) ?
C3 C2 H2A 109.5 ?
N1 C2 H2A 109.5 ?
C3 C2 H2B 109.5 ?
N1 C2 H2B 109.5 ?
H2A C2 H2B 108.1 ?
C15 C16 C17 121.5(4) ?
C15 C16 H16 119.3 ?
C17 C16 H16 119.3 ?
N1 C6 C5 111.4(3) ?
N1 C6 H6A 109.3 ?
C5 C6 H6A 109.3 ?
N1 C6 H6B 109.3 ?
C5 C6 H6B 109.3 ?
H6A C6 H6B 108.0 ?
N1 C1 Si1 119.1(2) ?
N1 C1 H1A 107.5 ?
Si1 C1 H1A 107.5 ?
N1 C1 H1B 107.5 ?
Si1 C1 H1B 107.5 ?
H1A C1 H1B 107.0 ?
C12 C11 C10 119.9(4) ?
C12 C11 H11 120.1 ?
C10 C11 H11 120.1 ?
C19 C18 C17 121.0(4) ?
C19 C18 H18 119.5 ?
C17 C18 H18 119.5 ?
C18 C19 C20 119.3(4) ?
C18 C19 H19 120.4 ?
C20 C19 H19 120.4 ?
C11 C10 C9 119.6(4) ?
C11 C10 H10 120.2 ?
C9 C10 H10 120.2 ?
C26 C21 C22 117.4(3) ?
C26 C21 Si2 120.9(3) ?
C22 C21 Si2 121.7(3) ?
C25 C24 C23 120.5(4) ?
C25 C24 H24 119.7 ?
C23 C24 H24 119.7 ?
C21 C26 C25 121.6(4) ?
C21 C26 H26 119.2 ?
C25 C26 H26 119.2 ?
C22 C23 C24 119.4(4) ?
C22 C23 H23 120.3 ?
C24 C23 H23 120.3 ?
C10 C9 C8 122.0(3) ?
C10 C9 H9 119.0 ?
C8 C9 H9 119.0 ?
Si2 C14 H14C 109.5 ?
Si2 C14 H14B 109.5 ?
H14C C14 H14B 109.5 ?
Si2 C14 H14A 109.5 ?
H14C C14 H14A 109.5 ?
H14B C14 H14A 109.5 ?
Si1 C7 H7B 109.5 ?
Si1 C7 H7C 109.5 ?
H7B C7 H7C 109.5 ?
Si1 C7 H7A 109.5 ?
H7B C7 H7A 109.5 ?
H7C C7 H7A 109.5 ?
C5 C4 C3 109.5(3) ?
C5 C4 H4A 109.8 ?
C3 C4 H4A 109.8 ?
C5 C4 H4B 109.8 ?
C3 C4 H4B 109.8 ?
H4A C4 H4B 108.2 ?
C23 C22 C21 121.9(4) ?
C23 C22 H22 119.1 ?
C21 C22 H22 119.1 ?
C11 C12 C13 120.4(4) ?
C11 C12 H12 119.8 ?
C13 C12 H12 119.8 ?
C6 C5 C4 111.2(3) ?
C6 C5 H5A 109.4 ?
C4 C5 H5A 109.4 ?
C6 C5 H5B 109.4 ?
C4 C5 H5B 109.4 ?
H5A C5 H5B 108.0 ?
C19 C20 C15 121.2(4) ?
C19 C20 H20 119.4 ?
C15 C20 H20 119.4 ?
C16 C15 C20 117.7(3) ?
C16 C15 Si2 121.9(3) ?
C20 C15 Si2 120.3(3) ?
C8 C13 C12 121.1(4) ?
C8 C13 H13 119.4 ?
C12 C13 H13 119.4 ?
C24 C25 C26 119.1(4) ?
C24 C25 H25 120.4 ?
C26 C25 H25 120.4 ?
N1 H100 Cl 166.(4) yes

loop_
_geom_bond_atom_site_label_1
_geom_bond_atom_site_label_2
_geom_bond_distance
_geom_bond_publ_flag
Cl H100 2.05(5) yes
Si1 C7 1.867(4) ?
Si1 C8 1.876(3) ?
Si1 C1 1.910(3) ?
Si1 Si2 2.3672(13) yes
Si2 C14 1.873(4) ?
Si2 C15 1.873(4) ?
Si2 C21 1.884(4) ?
N1 C6 1.486(4) ?
N1 C1 1.502(4) ?
N1 C2 1.521(4) ?
N1 H100 1.00(5) yes
C3 C2 1.506(5) ?
C3 C4 1.518(5) ?
C3 H3B 0.9900 ?
C3 H3A 0.9900 ?
C17 C18 1.379(7) ?
C17 C16 1.392(6) ?
C17 H17 0.9500 ?
C8 C13 1.391(5) ?
C8 C9 1.402(5) ?
C2 H2A 0.9900 ?
C2 H2B 0.9900 ?
C16 C15 1.389(5) ?
C16 H16 0.9500 ?
C6 C5 1.506(5) ?
C6 H6A 0.9900 ?
C6 H6B 0.9900 ?
C1 H1A 0.9900 ?
C1 H1B 0.9900 ?
C11 C12 1.374(7) ?
C11 C10 1.377(6) ?
C11 H11 0.9500 ?
C18 C19 1.374(6) ?
C18 H18 0.9500 ?
C19 C20 1.397(6) ?
C19 H19 0.9500 ?
C10 C9 1.386(5) ?
C10 H10 0.9500 ?
C21 C26 1.390(5) ?
C21 C22 1.393(5) ?
C24 C25 1.375(6) ?
C24 C23 1.388(6) ?
C24 H24 0.9500 ?
C26 C25 1.400(6) ?
C26 H26 0.9500 ?
C23 C22 1.381(6) ?
C23 H23 0.9500 ?
C9 H9 0.9500 ?
C14 H14C 0.9800 ?
C14 H14B 0.9800 ?
C14 H14A 0.9800 ?
C7 H7B 0.9800 ?
C7 H7C 0.9800 ?
C7 H7A 0.9800 ?
C4 C5 1.511(5) ?
C4 H4A 0.9900 ?
C4 H4B 0.9900 ?
C22 H22 0.9500 ?
C12 C13 1.395(5) ?
C12 H12 0.9500 ?
C5 H5A 0.9900 ?
C5 H5B 0.9900 ?
C20 C15 1.398(5) ?
C20 H20 0.9500 ?
C13 H13 0.9500 ?
C25 H25 0.9500 ?
N1 Cl 3.031(3) yes

loop_
_geom_hbond_atom_site_label_D
_geom_hbond_atom_site_label_H
_geom_hbond_atom_site_label_A
_geom_hbond_distance_DH
_geom_hbond_distance_HA
_geom_hbond_distance_DA
_geom_hbond_angle_DHA
N1 H100 Cl 1.00(5) 2.05(5) 3.031(3) 166(4)

loop_
_cod_related_entry_id
_cod_related_entry_database
_cod_related_entry_code
1 ChemSpider 30655632
